data_4115085
loop_
_publ_author_name
'Heba Abourahma'
'Brian Moulton'
'Victor Kravtsov'
'Michael J. Zaworotko'

_publ_section_title
;
 Supramolecular Isomerism in Coordination Compounds: Nanoscale Molecular
 Hexagons and Chains
;
_journal_name_full 'Journal of the American Chemical Society'
_journal_page_first 9990
_journal_page_last 9991
_journal_paper_doi 10.1021/ja027371v
_journal_volume 124
_journal_year 2002
_chemical_formula_sum 'C24 H38 Cu2 N2 O20 S4'
_chemical_formula_weight 929.88
_chemical_name_systematic
; 
 ? 
;
_space_group_IT_number 14
_symmetry_cell_setting monoclinic
_symmetry_space_group_name_Hall '-P 2yn'
_symmetry_space_group_name_H-M 'P 1 21/n 1'
_atom_sites_solution_hydrogens geom
_atom_sites_solution_primary direct
_atom_sites_solution_secondary difmap
_audit_creation_method SHELXL-97
_cell_angle_alpha 90.00
_cell_angle_beta 98.487(2)
_cell_angle_gamma 90.00
_cell_formula_units_Z 4
_cell_length_a 14.0608(12)
_cell_length_b 13.8902(12)
_cell_length_c 19.0465(16)
_cell_measurement_temperature 200(2)
_cell_volume 3679.2(5)
_computing_cell_refinement 'Bruker SMART'
_computing_data_collection 'Bruker SMART'
_computing_data_reduction 'Bruker SHELXTL'
_computing_molecular_graphics 'Bruker SHELXTL'
_computing_publication_material 'Bruker SHELXTL'
_computing_structure_refinement 'SHELXL-97 (Sheldrick, 1997)'
_computing_structure_solution 'SHELXS-97 (Sheldrick, 1990)'
_diffrn_ambient_temperature 200(2)
_diffrn_measured_fraction_theta_full 0.946
_diffrn_measured_fraction_theta_max 0.946
_diffrn_measurement_device_type 'CCD area detector'
_diffrn_measurement_method 'phi and omega scans'
_diffrn_radiation_monochromator graphite
_diffrn_radiation_source 'fine-focus sealed tube'
_diffrn_radiation_type MoK\a
_diffrn_radiation_wavelength 0.71073
_diffrn_reflns_av_R_equivalents 0.0409
_diffrn_reflns_av_sigmaI/netI 0.0691
_diffrn_reflns_limit_h_max 11
_diffrn_reflns_limit_h_min -18
_diffrn_reflns_limit_k_max 18
_diffrn_reflns_limit_k_min -17
_diffrn_reflns_limit_l_max 25
_diffrn_reflns_limit_l_min -23
_diffrn_reflns_number 22351
_diffrn_reflns_theta_full 28.26
_diffrn_reflns_theta_max 28.26
_diffrn_reflns_theta_min 1.69
_exptl_absorpt_coefficient_mu 1.465
_exptl_absorpt_correction_type none
_exptl_crystal_colour green-blue
_exptl_crystal_density_diffrn 1.679
_exptl_crystal_description parallelpi
_exptl_crystal_F_000 1912
_exptl_crystal_size_max 0.10
_exptl_crystal_size_mid 0.10
_exptl_crystal_size_min 0.15
_refine_diff_density_max 1.064
_refine_diff_density_min -0.669
_refine_diff_density_rms 0.095
_refine_ls_extinction_method none
_refine_ls_goodness_of_fit_ref 0.964
_refine_ls_hydrogen_treatment mixed
_refine_ls_matrix_type full
_refine_ls_number_parameters 477
_refine_ls_number_reflns 8628
_refine_ls_number_restraints 0
_refine_ls_restrained_S_all 0.964
_refine_ls_R_factor_all 0.0799
_refine_ls_R_factor_gt 0.0512
_refine_ls_shift/su_max 0.019
_refine_ls_shift/su_mean 0.000
_refine_ls_structure_factor_coef Fsqd
_refine_ls_weighting_details 'calc w=1/[\s^2^(Fo^2^)+(0.0504P)^2^+0.0000P] where P=(Fo^2^+2Fc^2^)/3'
_refine_ls_weighting_scheme calc
_refine_ls_wR_factor_gt 0.1072
_refine_ls_wR_factor_ref 0.1176
_reflns_number_gt 5917
_reflns_number_total 8628
_reflns_threshold_expression >2sigma(I)
_cod_data_source_file ja027371v_s1_1.cif
_cod_data_source_block compound1
_cod_database_code 4115085

loop_
_symmetry_equiv_pos_as_xyz
'x, y, z'
'-x+1/2, y+1/2, -z+1/2'
'-x, -y, -z'
'x-1/2, -y-1/2, z-1/2'

loop_
_atom_site_label
_atom_site_type_symbol
_atom_site_fract_x
_atom_site_fract_y
_atom_site_fract_z
_atom_site_U_iso_or_equiv
_atom_site_adp_type
_atom_site_occupancy
_atom_site_symmetry_multiplicity
_atom_site_calc_flag
_atom_site_refinement_flags
Cu1 Cu 0.12143(3) 0.61587(3) 1.03683(2) 0.02685(12) Uani 1 1 d .
Cu2 Cu 0.13410(3) 0.60419(3) 0.47984(2) 0.02510(12) Uani 1 1 d .
S12 S 0.32752(7) 0.71535(8) 1.10011(6) 0.0392(3) Uani 1 1 d .
S13 S 0.11534(7) 0.79249(7) 0.93553(5) 0.0356(2) Uani 1 1 d .
S23 S 0.12266(8) 0.81818(7) 0.44423(6) 0.0381(3) Uani 1 1 d .
S101 S 0.29249(10) 0.49945(11) 0.26624(7) 0.0626(4) Uani 1 1 d .
O11 O 0.10235(17) 0.47744(18) 1.05453(12) 0.0285(6) Uani 1 1 d .
O12 O 0.26748(18) 0.6257(2) 1.09865(15) 0.0389(7) Uani 1 1 d .
O13 O 0.1039(2) 0.75363(19) 1.00860(15) 0.0447(7) Uani 1 1 d .
O21 O 0.10075(18) 0.46740(17) 0.46799(13) 0.0288(6) Uani 1 1 d .
O22 O 0.2758(2) 0.5856(3) 0.44263(18) 0.0637(10) Uani 1 1 d .
O23 O 0.1592(2) 0.74174(19) 0.49873(14) 0.0400(7) Uani 1 1 d .
N1A N 0.4413(2) 0.5604(3) 0.7996(2) 0.0407(9) Uani 1 1 d .
O1A O 0.17740(19) 0.58438(19) 0.95168(13) 0.0319(6) Uani 1 1 d .
O2A O 0.04021(18) 0.5790(2) 0.87582(14) 0.0353(7) Uani 1 1 d .
O3A O 0.19116(18) 0.58263(18) 0.57880(13) 0.0301(6) Uani 1 1 d .
O4A O 0.05039(19) 0.59438(19) 0.61976(14) 0.0362(7) Uani 1 1 d .
O5A O 0.4785(2) 0.5387(2) 0.85945(16) 0.0494(8) Uani 1 1 d .
O6A O 0.4861(2) 0.5735(3) 0.75041(19) 0.0833(14) Uani 1 1 d .
C1A C 0.1866(3) 0.5781(2) 0.82933(18) 0.0231(7) Uani 1 1 d .
C2A C 0.1410(2) 0.5825(2) 0.76008(18) 0.0234(8) Uani 1 1 d .
H2A H 0.0728 0.5857 0.7512 0.028 Uiso 1 1 calc R
C3A C 0.1919(3) 0.5823(2) 0.70307(18) 0.0226(7) Uani 1 1 d .
C4A C 0.2916(3) 0.5763(2) 0.71603(19) 0.0254(8) Uani 1 1 d .
H4A H 0.3283 0.5762 0.6780 0.030 Uiso 1 1 calc R
C5A C 0.3356(3) 0.5705(3) 0.78513(19) 0.0259(8) Uani 1 1 d .
C6A C 0.2855(3) 0.5714(2) 0.84245(19) 0.0251(8) Uani 1 1 d .
H6A H 0.3185 0.5676 0.8897 0.030 Uiso 1 1 calc R
C7A C 0.1288(3) 0.5796(3) 0.89031(19) 0.0275(8) Uani 1 1 d .
C8A C 0.1388(3) 0.5869(3) 0.62764(19) 0.0275(8) Uani 1 1 d .
C8B C -0.0297(3) 0.6512(3) 0.1105(2) 0.0293(8) Uani 1 1 d .
O1B O 0.06924(18) 0.62869(18) 0.38305(13) 0.0295(6) Uani 1 1 d .
O2B O -0.06715(19) 0.64694(19) 0.42753(13) 0.0342(6) Uani 1 1 d .
O6B O -0.3711(2) 0.6781(3) 0.15718(16) 0.0526(9) Uani 1 1 d .
O5B O -0.3673(2) 0.6663(3) 0.26991(15) 0.0514(9) Uani 1 1 d .
O3B O 0.06110(18) 0.64387(19) 0.12063(13) 0.0320(6) Uani 1 1 d .
O4B O -0.08174(19) 0.6496(2) 0.05151(13) 0.0371(7) Uani 1 1 d .
C1B C -0.0731(3) 0.6570(2) 0.30305(18) 0.0233(7) Uani 1 1 d .
C2B C -0.1726(3) 0.6642(2) 0.29402(19) 0.0258(8) Uani 1 1 d .
H2B H -0.2058 0.6646 0.3340 0.031 Uiso 1 1 calc R
C3B C -0.2225(3) 0.6708(2) 0.22649(19) 0.0260(8) Uani 1 1 d .
C4B C -0.1772(3) 0.6709(3) 0.16681(19) 0.0269(8) Uani 1 1 d .
H4B H -0.2133 0.6766 0.1207 0.032 Uiso 1 1 calc R
C5B C -0.0777(3) 0.6627(3) 0.17575(19) 0.0268(8) Uani 1 1 d .
C6B C -0.0268(3) 0.6564(2) 0.24364(18) 0.0252(8) Uani 1 1 d .
H6B H 0.0413 0.6517 0.2496 0.030 Uiso 1 1 calc R
C7B C -0.0207(3) 0.6435(2) 0.37710(19) 0.0262(8) Uani 1 1 d .
N1B N -0.3280(2) 0.6730(2) 0.21710(18) 0.0309(7) Uani 1 1 d .
O101 O 0.3025(3) 0.5922(3) 0.30617(19) 0.0776(12) Uani 1 1 d .
C23A C 0.1574(3) 0.9265(3) 0.4906(2) 0.0467(12) Uani 1 1 d .
H23A H 0.1158 0.9375 0.5268 0.056 Uiso 1 1 calc R
H23B H 0.1513 0.9805 0.4571 0.056 Uiso 1 1 calc R
H23C H 0.2244 0.9212 0.5135 0.056 Uiso 1 1 calc R
C12A C 0.4189(3) 0.6915(3) 1.0478(2) 0.0496(12) Uani 1 1 d .
H12A H 0.4525 0.6320 1.0643 0.060 Uiso 1 1 calc R
H12B H 0.4648 0.7450 1.0522 0.060 Uiso 1 1 calc R
H12C H 0.3901 0.6842 0.9980 0.060 Uiso 1 1 calc R
C23B C 0.2044(4) 0.8215(4) 0.3825(2) 0.0591(14) Uani 1 1 d .
H23D H 0.2701 0.8277 0.4079 0.071 Uiso 1 1 calc R
H23E H 0.1897 0.8767 0.3508 0.071 Uiso 1 1 calc R
H23F H 0.1990 0.7620 0.3546 0.071 Uiso 1 1 calc R
C12B C 0.4013(3) 0.7137(4) 1.1845(2) 0.0556(13) Uani 1 1 d .
H12D H 0.3614 0.7249 1.2218 0.067 Uiso 1 1 calc R
H12E H 0.4500 0.7644 1.1862 0.067 Uiso 1 1 calc R
H12F H 0.4330 0.6510 1.1919 0.067 Uiso 1 1 calc R
C13A C 0.1596(5) 0.9096(3) 0.9531(3) 0.0779(19) Uani 1 1 d .
H13A H 0.1171 0.9445 0.9808 0.093 Uiso 1 1 calc R
H13B H 0.1619 0.9434 0.9082 0.093 Uiso 1 1 calc R
H13C H 0.2244 0.9064 0.9802 0.093 Uiso 1 1 calc R
C101 C 0.1689(4) 0.4752(4) 0.2499(3) 0.0734(17) Uani 1 1 d .
H10A H 0.1414 0.4828 0.2939 0.088 Uiso 1 1 calc R
H10B H 0.1586 0.4091 0.2325 0.088 Uiso 1 1 calc R
H10C H 0.1376 0.5201 0.2141 0.088 Uiso 1 1 calc R
C13B C -0.0003(3) 0.8206(5) 0.8952(3) 0.0818(19) Uani 1 1 d .
H13D H -0.0377 0.7613 0.8860 0.098 Uiso 1 1 calc R
H13E H 0.0028 0.8540 0.8503 0.098 Uiso 1 1 calc R
H13F H -0.0312 0.8624 0.9266 0.098 Uiso 1 1 calc R
O201 O 0.4067(5) 0.6437(3) 0.5544(2) 0.145(3) Uani 1 1 d .
C102 C 0.3276(4) 0.4082(4) 0.3295(3) 0.0765(18) Uani 1 1 d .
H10D H 0.3960 0.4157 0.3483 0.092 Uiso 1 1 calc R
H10E H 0.3170 0.3450 0.3068 0.092 Uiso 1 1 calc R
H10F H 0.2894 0.4134 0.3684 0.092 Uiso 1 1 calc R
H11F H 0.0603 0.4617 1.0779 0.092 Uiso 1 1 d R
H21G H 0.0535 0.4464 0.4384 0.092 Uiso 1 1 d R
H11G H 0.0994 0.4447 1.0168 0.092 Uiso 1 1 d R
H22F H 0.3169 0.6165 0.4718 0.092 Uiso 1 1 d R
H21F H 0.1001 0.4366 0.5071 0.092 Uiso 1 1 d R
H22G H 0.2766 0.5854 0.3939 0.092 Uiso 1 1 d R

loop_
_atom_site_aniso_label
_atom_site_aniso_U_11
_atom_site_aniso_U_22
_atom_site_aniso_U_33
_atom_site_aniso_U_23
_atom_site_aniso_U_13
_atom_site_aniso_U_12
Cu1 0.0265(2) 0.0385(3) 0.0170(2) -0.00026(19) 0.00796(17) -0.0028(2)
Cu2 0.0265(2) 0.0319(2) 0.0176(2) 0.00112(18) 0.00567(17) -0.0025(2)
S12 0.0297(6) 0.0403(6) 0.0473(7) -0.0042(5) 0.0043(5) -0.0015(5)
S13 0.0370(6) 0.0402(6) 0.0316(6) 0.0043(4) 0.0113(4) 0.0000(5)
S23 0.0449(6) 0.0359(6) 0.0316(6) 0.0042(4) -0.0006(5) -0.0086(5)
S101 0.0584(8) 0.0898(10) 0.0427(7) -0.0019(7) 0.0179(6) -0.0052(8)
O11 0.0265(14) 0.0401(15) 0.0205(13) -0.0005(11) 0.0085(11) -0.0039(12)
O12 0.0286(15) 0.0510(17) 0.0363(16) 0.0024(13) 0.0020(12) -0.0094(13)
O13 0.069(2) 0.0394(16) 0.0295(15) 0.0042(13) 0.0207(14) -0.0029(15)
O21 0.0319(14) 0.0323(14) 0.0222(13) 0.0025(11) 0.0037(11) -0.0030(12)
O22 0.0400(19) 0.098(3) 0.058(2) 0.021(2) 0.0230(16) 0.0068(18)
O23 0.0572(19) 0.0356(15) 0.0259(15) 0.0033(12) 0.0020(13) -0.0092(14)
N1A 0.0249(18) 0.054(2) 0.043(2) 0.0005(18) 0.0055(16) 0.0027(17)
O1A 0.0356(15) 0.0447(16) 0.0171(13) 0.0012(11) 0.0100(11) 0.0012(13)
O2A 0.0282(15) 0.0541(18) 0.0263(15) 0.0009(12) 0.0126(12) -0.0072(13)
O3A 0.0348(15) 0.0387(15) 0.0172(13) 0.0010(11) 0.0048(11) 0.0004(12)
O4A 0.0315(16) 0.0490(17) 0.0271(15) -0.0046(12) 0.0005(12) -0.0007(13)
O5A 0.0314(16) 0.074(2) 0.0389(18) 0.0041(16) -0.0071(14) 0.0029(16)
O6A 0.0292(18) 0.173(4) 0.051(2) 0.023(2) 0.0193(16) 0.010(2)
C1A 0.0269(19) 0.0245(18) 0.0192(18) 0.0009(14) 0.0080(14) -0.0005(15)
C2A 0.0224(19) 0.0244(18) 0.0248(19) 0.0006(14) 0.0081(15) -0.0026(14)
C3A 0.0271(19) 0.0221(17) 0.0190(17) 0.0018(13) 0.0049(14) -0.0005(15)
C4A 0.027(2) 0.0271(19) 0.0242(19) -0.0012(15) 0.0110(15) -0.0027(15)
C5A 0.0207(18) 0.0300(19) 0.028(2) 0.0011(15) 0.0052(15) -0.0003(15)
C6A 0.030(2) 0.0276(19) 0.0179(18) 0.0004(14) 0.0047(15) -0.0009(16)
C7A 0.034(2) 0.0269(19) 0.024(2) 0.0000(15) 0.0118(16) -0.0011(16)
C8A 0.034(2) 0.028(2) 0.0209(19) -0.0022(15) 0.0048(16) -0.0016(16)
C8B 0.039(2) 0.0263(19) 0.025(2) -0.0042(15) 0.0124(17) -0.0003(17)
O1B 0.0309(14) 0.0367(15) 0.0214(13) 0.0000(11) 0.0049(11) 0.0004(12)
O2B 0.0398(16) 0.0427(16) 0.0227(14) 0.0038(12) 0.0138(12) 0.0027(13)
O6B 0.0271(16) 0.097(3) 0.0325(17) 0.0036(17) -0.0012(13) 0.0071(16)
O5B 0.0316(16) 0.090(3) 0.0356(18) 0.0030(16) 0.0158(14) 0.0060(16)
O3B 0.0288(15) 0.0464(16) 0.0227(14) -0.0030(12) 0.0105(11) -0.0036(12)
O4B 0.0365(16) 0.0541(18) 0.0210(14) -0.0071(12) 0.0051(12) 0.0052(14)
C1B 0.0272(19) 0.0206(17) 0.0226(18) -0.0005(14) 0.0051(15) -0.0010(15)
C2B 0.032(2) 0.0254(19) 0.0230(19) -0.0005(14) 0.0132(15) 0.0001(16)
C3B 0.0242(19) 0.0244(18) 0.030(2) -0.0034(15) 0.0067(15) -0.0024(15)
C4B 0.028(2) 0.033(2) 0.0199(18) -0.0026(15) 0.0043(15) -0.0012(16)
C5B 0.030(2) 0.029(2) 0.0230(19) -0.0031(15) 0.0100(15) -0.0021(16)
C6B 0.0265(19) 0.0280(19) 0.0220(18) -0.0037(15) 0.0066(15) -0.0035(16)
C7B 0.034(2) 0.0221(18) 0.0236(19) 0.0005(14) 0.0079(16) -0.0025(16)
N1B 0.0276(17) 0.0327(18) 0.0335(19) -0.0024(14) 0.0079(15) 0.0006(14)
O101 0.097(3) 0.089(3) 0.050(2) -0.004(2) 0.021(2) -0.035(2)
C23A 0.059(3) 0.030(2) 0.048(3) 0.002(2) -0.003(2) -0.010(2)
C12A 0.049(3) 0.064(3) 0.039(3) 0.004(2) 0.015(2) -0.012(2)
C23B 0.081(4) 0.056(3) 0.045(3) 0.004(2) 0.026(3) -0.015(3)
C12B 0.040(3) 0.089(4) 0.038(3) -0.014(3) 0.007(2) -0.021(3)
C13A 0.125(5) 0.047(3) 0.060(4) 0.007(3) 0.007(4) -0.034(3)
C101 0.058(3) 0.087(4) 0.073(4) -0.023(3) 0.002(3) 0.008(3)
C13B 0.045(3) 0.135(6) 0.066(4) 0.014(4) 0.009(3) 0.026(4)
O201 0.284(8) 0.085(3) 0.062(3) -0.014(3) 0.010(4) -0.055(4)
C102 0.063(4) 0.104(5) 0.064(4) 0.017(3) 0.016(3) -0.005(3)

loop_
_atom_type_symbol
_atom_type_description
_atom_type_scat_dispersion_real
_atom_type_scat_dispersion_imag
_atom_type_scat_source
C C 0.0033 0.0016 'International Tables Vol C Tables 4.2.6.8 and 6.1.1.4'
H H 0.0000 0.0000 'International Tables Vol C Tables 4.2.6.8 and 6.1.1.4'
N N 0.0061 0.0033 'International Tables Vol C Tables 4.2.6.8 and 6.1.1.4'
O O 0.0106 0.0060 'International Tables Vol C Tables 4.2.6.8 and 6.1.1.4'
S S 0.1246 0.1234 'International Tables Vol C Tables 4.2.6.8 and 6.1.1.4'
Cu Cu 0.3201 1.2651 'International Tables Vol C Tables 4.2.6.8 and 6.1.1.4'

loop_
_geom_angle_atom_site_label_1
_geom_angle_atom_site_label_2
_geom_angle_atom_site_label_3
_geom_angle
_geom_angle_site_symmetry_1
_geom_angle_site_symmetry_3
O1A Cu1 O3B 177.67(11) . 1_556
O1A Cu1 O11 90.30(10) . .
O3B Cu1 O11 88.17(11) 1_556 .
O1A Cu1 O13 92.28(11) . .
O3B Cu1 O13 88.74(11) 1_556 .
O11 Cu1 O13 164.84(12) . .
O1A Cu1 O12 89.98(11) . .
O3B Cu1 O12 91.93(11) 1_556 .
O11 Cu1 O12 96.19(10) . .
O13 Cu1 O12 98.75(12) . .
O3A Cu2 O21 91.13(10) . .
O3A Cu2 O1B 176.22(11) . .
O21 Cu2 O1B 89.42(10) . .
O3A Cu2 O23 86.31(11) . .
O21 Cu2 O23 174.44(11) . .
O1B Cu2 O23 92.82(11) . .
O3A Cu2 O22 91.71(12) . .
O21 Cu2 O22 93.50(12) . .
O1B Cu2 O22 91.99(12) . .
O23 Cu2 O22 91.51(13) . .
O12 S12 C12A 106.7(2) . .
O12 S12 C12B 104.9(2) . .
C12A S12 C12B 97.5(2) . .
O13 S13 C13B 105.4(2) . .
O13 S13 C13A 103.6(2) . .
C13B S13 C13A 99.1(3) . .
O23 S23 C23B 106.6(2) . .
O23 S23 C23A 102.21(18) . .
C23B S23 C23A 98.7(2) . .
O101 S101 C101 105.8(3) . .
O101 S101 C102 106.0(3) . .
C101 S101 C102 98.8(3) . .
S12 O12 Cu1 122.36(16) . .
S13 O13 Cu1 124.14(17) . .
S23 O23 Cu2 121.36(16) . .
O6A N1A O5A 123.9(4) . .
O6A N1A C5A 117.6(4) . .
O5A N1A C5A 118.6(3) . .
C7A O1A Cu1 123.4(2) . .
C8A O3A Cu2 119.9(2) . .
C2A C1A C6A 119.3(3) . .
C2A C1A C7A 120.5(3) . .
C6A C1A C7A 120.2(3) . .
C1A C2A C3A 121.9(3) . .
C2A C3A C4A 119.0(3) . .
C2A C3A C8A 120.1(3) . .
C4A C3A C8A 120.8(3) . .
C5A C4A C3A 118.4(3) . .
C4A C5A C6A 123.1(3) . .
C4A C5A N1A 119.0(3) . .
C6A C5A N1A 118.0(3) . .
C1A C6A C5A 118.3(3) . .
O2A C7A O1A 126.5(3) . .
O2A C7A C1A 117.8(3) . .
O1A C7A C1A 115.6(3) . .
O4A C8A O3A 126.7(3) . .
O4A C8A C3A 117.6(3) . .
O3A C8A C3A 115.7(3) . .
O4B C8B O3B 125.5(3) . .
O4B C8B C5B 118.0(3) . .
O3B C8B C5B 116.5(3) . .
C7B O1B Cu2 115.5(2) . .
C8B O3B Cu1 116.1(2) . 1_554
C6B C1B C2B 119.0(3) . .
C6B C1B C7B 122.8(3) . .
C2B C1B C7B 118.1(3) . .
C3B C2B C1B 119.1(3) . .
C2B C3B C4B 122.4(3) . .
C2B C3B N1B 118.8(3) . .
C4B C3B N1B 118.7(3) . .
C3B C4B C5B 118.5(3) . .
C6B C5B C4B 119.5(3) . .
C6B C5B C8B 122.1(3) . .
C4B C5B C8B 118.2(3) . .
C5B C6B C1B 121.5(3) . .
O2B C7B O1B 124.7(3) . .
O2B C7B C1B 118.7(3) . .
O1B C7B C1B 116.6(3) . .
O6B N1B O5B 123.7(3) . .
O6B N1B C3B 118.1(3) . .
O5B N1B C3B 118.1(3) . .

loop_
_geom_bond_atom_site_label_1
_geom_bond_atom_site_label_2
_geom_bond_distance
_geom_bond_site_symmetry_2
Cu1 O1A 1.954(2) .
Cu1 O3B 1.954(2) 1_556
Cu1 O11 1.977(3) .
Cu1 O13 1.993(3) .
Cu1 O12 2.216(3) .
Cu2 O3A 1.959(2) .
Cu2 O21 1.962(2) .
Cu2 O1B 1.962(2) .
Cu2 O23 1.966(3) .
Cu2 O22 2.227(3) .
S12 O12 1.502(3) .
S12 C12A 1.769(4) .
S12 C12B 1.779(4) .
S13 O13 1.523(3) .
S13 C13B 1.737(5) .
S13 C13A 1.757(5) .
S23 O23 1.520(3) .
S23 C23B 1.762(5) .
S23 C23A 1.776(4) .
S101 O101 1.492(4) .
S101 C101 1.752(5) .
S101 C102 1.768(5) .
N1A O6A 1.217(5) .
N1A O5A 1.220(4) .
N1A C5A 1.478(5) .
O1A C7A 1.266(4) .
O2A C7A 1.236(4) .
O3A C8A 1.270(4) .
O4A C8A 1.234(4) .
C1A C2A 1.380(5) .
C1A C6A 1.380(5) .
C1A C7A 1.512(5) .
C2A C3A 1.386(5) .
C3A C4A 1.389(5) .
C3A C8A 1.520(5) .
C4A C5A 1.372(5) .
C5A C6A 1.384(5) .
C8B O4B 1.247(4) .
C8B O3B 1.267(4) .
C8B C5B 1.508(5) .
O1B C7B 1.270(4) .
O2B C7B 1.240(4) .
O6B N1B 1.213(4) .
O5B N1B 1.221(4) .
O3B Cu1 1.954(2) 1_554
C1B C6B 1.386(5) .
C1B C2B 1.388(5) .
C1B C7B 1.503(5) .
C2B C3B 1.374(5) .
C3B C4B 1.383(5) .
C3B N1B 1.468(5) .
C4B C5B 1.388(5) .
C5B C6B 1.385(5) .
